data_4108558
loop_
_publ_author_name
'Minoru Mitsumi'
'Hidekazu Ueda'
'Kazumi Furukawa'
'Yoshiki Ozawa'
'Koshiro Toriumi'
'Mohamedally Kurmoo'

_publ_contact_author_address
; 
Department of Material Science
Graduate School of Material Science
University of Hyogo
3-2-1 Kouto, Kamigori-cho, Ako-gun, Hyogo 678-1297, Japan 
;
_publ_contact_author_email mitsumi@sci.u-hyogo.ac.jp
_publ_contact_author_fax +81-791-58-0154
_publ_contact_author_name 'Mitsumi, Minoru'
_publ_contact_author_phone +81-791-58-0153
_publ_section_title
;
 Constructing Highly Conducting Metal-Metal Bonded Solids by
 Electrocrystallization of [PtII2(RCS2)4] (RCS2-= Dithiocarboxylato, R =
 Methyl or Ethyl)
;
_journal_name_full 'Journal of the American Chemical Society'
_journal_page_first 14102
_journal_page_last 14104
_journal_paper_doi 10.1021/ja805794a
_journal_volume 130
_journal_year 2008
_chemical_formula_moiety 'C67 H73 Cl N5 O4 Pt8 S32'
_chemical_formula_sum 'C67 H73 Cl N5 O4 Pt8 S32'
_chemical_formula_weight 3634.55
_space_group_IT_number 2
_symmetry_cell_setting triclinic
_symmetry_Int_Tables_number 2
_symmetry_space_group_name_Hall '-P 1'
_symmetry_space_group_name_H-M 'P -1'
_atom_sites_solution_hydrogens geom
_atom_sites_solution_primary direct
_atom_sites_solution_secondary difmap
_audit_creation_method SHELXL-97
_cell_angle_alpha 69.383(3)
_cell_angle_beta 85.262(4)
_cell_angle_gamma 87.001(4)
_cell_formula_units_Z 1
_cell_length_a 11.613(1)
_cell_length_b 12.790(1)
_cell_length_c 18.008(1)
_cell_measurement_reflns_used 11660
_cell_measurement_temperature 204(1)
_cell_measurement_theta_max 23.78
_cell_measurement_theta_min 0.763
_cell_volume 2494.1(3)
_computing_cell_refinement 'SCALEPACK (Otwinoski & Minor,1997)'
_computing_data_collection 'DENZO (Otwinoski & Minor,1997)'
_computing_data_reduction 'teXsan Ver. 1.11 (MSC, 1985 & 1999)'
_computing_molecular_graphics 'ORTEPII (Johnson, 1976)'
_computing_publication_material 'SHELXL-97 (Sheldrick, 1997)'
_computing_structure_refinement 'SHELXL-97 (Sheldrick, 1997)'
_computing_structure_solution 'SIR-97 (A. Altomare, 1999)'
_diffrn_ambient_temperature 204(1)
_diffrn_detector_area_resol_mean 10.00
_diffrn_measured_fraction_theta_full 0.763
_diffrn_measured_fraction_theta_max 0.763
_diffrn_measurement_device_type 'oscillation IP camera'
_diffrn_measurement_method 'phi-axis oscillation'
_diffrn_radiation_monochromator 'Si 311'
_diffrn_radiation_source 'SPring-8 8GeV synchrotron'
_diffrn_radiation_type synchrotron
_diffrn_radiation_wavelength 0.5640(5)
_diffrn_reflns_av_R_equivalents 0.0544
_diffrn_reflns_av_sigmaI/netI 0.1440
_diffrn_reflns_limit_h_max 15
_diffrn_reflns_limit_h_min 0
_diffrn_reflns_limit_k_max 18
_diffrn_reflns_limit_k_min -18
_diffrn_reflns_limit_l_max 25
_diffrn_reflns_limit_l_min -25
_diffrn_reflns_number 18403
_diffrn_reflns_theta_full 23.78
_diffrn_reflns_theta_max 23.78
_diffrn_reflns_theta_min 1.91
_exptl_absorpt_coefficient_mu 6.170
_exptl_absorpt_correction_T_max 0.76338
_exptl_absorpt_correction_T_min 0.66642
_exptl_absorpt_correction_type empirical
_exptl_absorpt_process_details 'PLATON-MULABS (A. L. Spek, 2003)'
_exptl_crystal_colour 'dark green'
_exptl_crystal_density_diffrn 2.420
_exptl_crystal_description plate
_exptl_crystal_F_000 1695
_exptl_crystal_size_max 0.353
_exptl_crystal_size_mid 0.088
_exptl_crystal_size_min 0.008
_refine_diff_density_max 2.401
_refine_diff_density_min -1.924
_refine_diff_density_rms 0.179
_refine_ls_extinction_method none
_refine_ls_goodness_of_fit_ref 1.028
_refine_ls_hydrogen_treatment constr
_refine_ls_matrix_type full
_refine_ls_number_parameters 492
_refine_ls_number_reflns 11660
_refine_ls_number_restraints 0
_refine_ls_restrained_S_all 1.028
_refine_ls_R_factor_all 0.0770
_refine_ls_R_factor_gt 0.0545
_refine_ls_shift/su_max 0.016
_refine_ls_shift/su_mean 0.000
_refine_ls_structure_factor_coef Fsqd
_refine_ls_weighting_details 'calc w=1/[\s^2^(Fo^2^)+(0.0469P)^2^+7.6139P] where P=(Fo^2^+2Fc^2^)/3'
_refine_ls_weighting_scheme calc
_refine_ls_wR_factor_gt 0.1299
_refine_ls_wR_factor_ref 0.1398
_reflns_number_gt 8485
_reflns_number_total 11660
_reflns_threshold_expression >2sigma(I)
_cod_data_source_file ja805794a_si_002.cif
_cod_data_source_block '[Pt2(MeCS2)4]4ClO4.5PhCN_204K'
_cod_database_code 4108558

loop_
_symmetry_equiv_pos_as_xyz
'x, y, z'
'-x, -y, -z'

loop_
_atom_site_label
_atom_site_type_symbol
_atom_site_fract_x
_atom_site_fract_y
_atom_site_fract_z
_atom_site_U_iso_or_equiv
_atom_site_adp_type
_atom_site_occupancy
_atom_site_symmetry_multiplicity
_atom_site_calc_flag
_atom_site_refinement_flags
_atom_site_disorder_assembly
_atom_site_disorder_group
Pt1 Pt -0.12542(3) -0.01462(2) 0.251517(18) 0.02893(9) Uani 1 1 d . . .
Pt2 Pt 0.10833(3) -0.01314(2) 0.251414(18) 0.02730(9) Uani 1 1 d . . .
Pt3 Pt 0.37536(3) 0.002208(19) 0.248351(17) 0.02771(9) Uani 1 1 d . . .
Pt4 Pt 0.60958(3) -0.00352(2) 0.248675(17) 0.02827(9) Uani 1 1 d . . .
Cl1 Cl -0.2309(5) -0.5732(4) 0.3857(3) 0.0574(13) Uiso 0.50 1 d PG A 1
O4 O -0.2451(11) -0.6207(9) 0.4662(6) 0.069 Uiso 0.50 1 d PG A 1
O1 O -0.2580(11) -0.4622(8) 0.3631(7) 0.069 Uiso 0.50 1 d PG A 1
O2 O -0.3027(11) -0.6206(9) 0.3515(7) 0.069 Uiso 0.50 1 d PG A 1
O3 O -0.1195(10) -0.5878(10) 0.3609(8) 0.069 Uiso 0.50 1 d PG A 1
S1 S -0.1518(2) 0.01765(16) 0.37081(13) 0.0373(5) Uani 1 1 d . . .
S2 S -0.1326(2) 0.17745(14) 0.18336(14) 0.0366(5) Uani 1 1 d . . .
S3 S -0.1127(2) -0.04978(16) 0.13317(13) 0.0368(5) Uani 1 1 d . . .
S4 S -0.1292(2) -0.20587(14) 0.32062(13) 0.0360(5) Uani 1 1 d . . .
S5 S 0.0940(2) 0.09603(15) 0.33128(14) 0.0349(5) Uani 1 1 d . . .
S6 S 0.1199(2) 0.14771(14) 0.13904(13) 0.0341(5) Uani 1 1 d . . .
S7 S 0.1342(2) -0.12209(15) 0.17146(13) 0.0349(5) Uani 1 1 d . . .
S8 S 0.1094(2) -0.17365(14) 0.36408(12) 0.0329(4) Uani 1 1 d . . .
S9 S 0.3635(2) 0.19283(14) 0.22733(14) 0.0360(5) Uani 1 1 d . . .
S10 S 0.3860(2) 0.04432(16) 0.11139(13) 0.0351(5) Uani 1 1 d . . .
S11 S 0.3753(2) -0.18798(14) 0.27011(14) 0.0343(5) Uani 1 1 d . . .
S12 S 0.3533(2) -0.03596(16) 0.38463(13) 0.0361(5) Uani 1 1 d . . .
S13 S 0.6051(2) 0.15474(15) 0.28494(13) 0.0349(5) Uani 1 1 d . . .
S14 S 0.6303(2) 0.11154(16) 0.11618(13) 0.0358(5) Uani 1 1 d . . .
S15 S 0.6259(2) -0.15997(15) 0.21058(13) 0.0348(5) Uani 1 1 d . . .
S16 S 0.6020(2) -0.11816(16) 0.38198(13) 0.0367(5) Uani 1 1 d . . .
N1 N 0.0766(19) 0.5537(13) 0.1360(11) 0.126(7) Uani 1 1 d . . .
N2 N 0.6041(14) 0.4503(11) -0.0823(10) 0.097(5) Uani 1 1 d . . .
C1 C -0.0353(8) 0.0825(6) 0.3816(5) 0.0331(18) Uani 1 1 d . . .
C2 C -0.0513(10) 0.1386(7) 0.4434(6) 0.044(2) Uani 1 1 d . . .
H2A H 0.0234 0.1468 0.4609 0.067 Uiso 1 1 calc R . .
H2B H -0.0997 0.0932 0.4886 0.067 Uiso 1 1 calc R . .
H2C H -0.0879 0.2117 0.4204 0.067 Uiso 1 1 calc R . .
C3 C -0.0069(8) 0.2188(5) 0.1322(5) 0.0335(18) Uani 1 1 d . . .
C4 C -0.0052(9) 0.3384(6) 0.0719(6) 0.046(3) Uani 1 1 d . . .
H4A H -0.0490 0.3427 0.0273 0.069 Uiso 1 1 calc R . .
H4B H 0.0740 0.3589 0.0531 0.069 Uiso 1 1 calc R . .
H4C H -0.0395 0.3893 0.0971 0.069 Uiso 1 1 calc R . .
C5 C 0.0165(8) -0.1118(6) 0.1213(5) 0.0346(19) Uani 1 1 d . . .
C6 C 0.0253(11) -0.1632(7) 0.0588(6) 0.048(3) Uani 1 1 d . . .
H6A H 0.1060 -0.1703 0.0420 0.071 Uiso 1 1 calc R . .
H6B H -0.0159 -0.1163 0.0136 0.071 Uiso 1 1 calc R . .
H6C H -0.0084 -0.2365 0.0800 0.071 Uiso 1 1 calc R . .
C7 C -0.0111(8) -0.2456(6) 0.3715(5) 0.0335(18) Uani 1 1 d . . .
C8 C -0.0114(9) -0.3616(6) 0.4334(5) 0.043(2) Uani 1 1 d . . .
H8A H -0.0667 -0.3636 0.4773 0.064 Uiso 1 1 calc R . .
H8B H 0.0651 -0.3810 0.4529 0.064 Uiso 1 1 calc R . .
H8C H -0.0327 -0.4147 0.4099 0.064 Uiso 1 1 calc R . .
C9 C 0.4831(8) 0.2292(6) 0.2575(5) 0.0325(18) Uani 1 1 d . . .
C10 C 0.4806(9) 0.3450(6) 0.2632(7) 0.044(2) Uani 1 1 d . . .
H10A H 0.5269 0.3945 0.2186 0.067 Uiso 1 1 calc R . .
H10B H 0.5118 0.3407 0.3125 0.067 Uiso 1 1 calc R . .
H10C H 0.4015 0.3737 0.2621 0.067 Uiso 1 1 calc R . .
C11 C 0.5121(8) 0.1044(6) 0.0712(5) 0.0348(19) Uani 1 1 d . . .
C12 C 0.5202(10) 0.1602(7) -0.0184(6) 0.046(2) Uani 1 1 d . . .
H12A H 0.5176 0.2407 -0.0322 0.070 Uiso 1 1 calc R . .
H12B H 0.4559 0.1380 -0.0402 0.070 Uiso 1 1 calc R . .
H12C H 0.5923 0.1376 -0.0403 0.070 Uiso 1 1 calc R . .
C13 C 0.5026(8) -0.2300(6) 0.2381(5) 0.037(2) Uani 1 1 d . . .
C14 C 0.5050(10) -0.3449(6) 0.2309(7) 0.051(3) Uani 1 1 d . . .
H14A H 0.4790 -0.3386 0.1797 0.077 Uiso 1 1 calc R . .
H14B H 0.4543 -0.3936 0.2730 0.077 Uiso 1 1 calc R . .
H14C H 0.5832 -0.3758 0.2356 0.077 Uiso 1 1 calc R . .
C15 C 0.4739(9) -0.1011(6) 0.4257(5) 0.038(2) Uani 1 1 d . . .
C16 C 0.4639(11) -0.1500(10) 0.5167(6) 0.062(3) Uani 1 1 d . . .
H16A H 0.4991 -0.2244 0.5344 0.093 Uiso 1 1 calc R . .
H16B H 0.3830 -0.1541 0.5356 0.093 Uiso 1 1 calc R . .
H16C H 0.5033 -0.1025 0.5378 0.093 Uiso 1 1 calc R . .
C17 C 0.1622(12) 0.4804(8) 0.2738(10) 0.068(4) Uani 1 1 d . . .
C18 C 0.2079(13) 0.5546(9) 0.3059(12) 0.083(5) Uani 1 1 d . . .
H18A H 0.2052 0.6319 0.2775 0.099 Uiso 1 1 calc R . .
C19 C 0.2555(14) 0.5157(11) 0.3770(11) 0.080(5) Uani 1 1 d . . .
H19A H 0.2875 0.5661 0.3965 0.096 Uiso 1 1 calc R . .
C20 C 0.2578(13) 0.4023(13) 0.4217(12) 0.087(5) Uani 1 1 d . . .
H20A H 0.2900 0.3748 0.4713 0.105 Uiso 1 1 calc R . .
C21 C 0.2101(16) 0.3308(12) 0.3894(14) 0.097(6) Uani 1 1 d . . .
H21A H 0.2083 0.2539 0.4190 0.116 Uiso 1 1 calc R . .
C22 C 0.1669(15) 0.3686(9) 0.3179(12) 0.088(5) Uani 1 1 d . . .
H22A H 0.1390 0.3173 0.2974 0.105 Uiso 1 1 calc R . .
C23 C 0.1118(15) 0.5224(11) 0.1968(13) 0.082(5) Uani 1 1 d . . .
C24 C 0.6808(10) 0.5152(9) 0.0206(8) 0.058(3) Uani 1 1 d . . .
C25 C 0.7008(12) 0.6307(9) 0.0045(9) 0.073(4) Uani 1 1 d . . .
H25A H 0.6840 0.6834 -0.0452 0.087 Uiso 1 1 calc R . .
C26 C 0.7429(11) 0.6656(11) 0.0586(9) 0.065(4) Uani 1 1 d . . .
H26A H 0.7544 0.7423 0.0460 0.078 Uiso 1 1 calc R . .
C27 C 0.7700(13) 0.5917(12) 0.1326(9) 0.076(4) Uani 1 1 d . . .
H27A H 0.8007 0.6162 0.1702 0.091 Uiso 1 1 calc R . .
C28 C 0.7487(15) 0.4758(11) 0.1490(9) 0.078(5) Uani 1 1 d . . .
H28A H 0.7659 0.4232 0.1986 0.094 Uiso 1 1 calc R . .
C29 C 0.7048(12) 0.4403(9) 0.0950(9) 0.070(4) Uani 1 1 d . . .
H29A H 0.6903 0.3640 0.1081 0.084 Uiso 1 1 calc R . .
C30 C 0.6396(13) 0.4780(11) -0.0360(10) 0.072(4) Uani 1 1 d . . .
C31 C -0.2988(10) -0.5324(7) 0.4147(6) 0.058(5) Uiso 0.50 1 d PG B -2
C37 C -0.1941(11) -0.5392(10) 0.3654(8) 0.070 Uiso 0.50 1 d PG B -2
N3 N -0.1111(13) -0.5446(13) 0.3264(10) 0.070 Uiso 0.50 1 d PG B -2
C32 C -0.3615(12) -0.4320(8) 0.3975(9) 0.070 Uiso 0.50 1 d PG B -2
H32A H -0.3368 -0.3691 0.3542 0.070 Uiso 0.50 1 calc PR B -2
C33 C -0.4606(13) -0.4247(10) 0.4444(10) 0.070 Uiso 0.50 1 d PG B -2
H33A H -0.5030 -0.3568 0.4328 0.070 Uiso 0.50 1 calc PR B -2
C34 C -0.4972(12) -0.5177(11) 0.5085(9) 0.070 Uiso 0.50 1 d PG B -2
H34A H -0.5642 -0.5127 0.5402 0.070 Uiso 0.50 1 calc PR B -2
C35 C -0.4345(14) -0.6181(10) 0.5257(9) 0.070 Uiso 0.50 1 d PG B -2
H35A H -0.4592 -0.6810 0.5690 0.070 Uiso 0.50 1 calc PR B -2
C36 C -0.3354(13) -0.6254(8) 0.4788(9) 0.070 Uiso 0.50 1 d PG B -2
H36A H -0.2930 -0.6933 0.4904 0.070 Uiso 0.50 1 calc PR B -2

loop_
_atom_site_aniso_label
_atom_site_aniso_U_11
_atom_site_aniso_U_22
_atom_site_aniso_U_33
_atom_site_aniso_U_23
_atom_site_aniso_U_13
_atom_site_aniso_U_12
Pt1 0.03525(19) 0.02625(12) 0.02418(16) -0.00682(10) -0.00459(12) -0.00110(10)
Pt2 0.03610(19) 0.02305(12) 0.02349(15) -0.00849(9) -0.00451(12) -0.00098(9)
Pt3 0.03623(19) 0.02472(12) 0.02366(16) -0.00988(10) -0.00500(12) 0.00094(9)
Pt4 0.0367(2) 0.02593(12) 0.02180(16) -0.00752(10) -0.00404(12) -0.00031(10)
S1 0.0443(14) 0.0410(9) 0.0283(10) -0.0137(8) -0.0045(9) -0.0008(8)
S2 0.0422(13) 0.0269(7) 0.0359(12) -0.0048(7) -0.0052(9) 0.0015(7)
S3 0.0446(14) 0.0413(9) 0.0254(10) -0.0119(8) -0.0056(9) -0.0032(8)
S4 0.0434(13) 0.0274(7) 0.0336(11) -0.0050(7) -0.0062(9) -0.0041(7)
S5 0.0422(13) 0.0319(8) 0.0360(11) -0.0178(7) -0.0056(9) -0.0008(7)
S6 0.0413(13) 0.0291(7) 0.0282(10) -0.0054(7) -0.0019(8) -0.0020(7)
S7 0.0433(13) 0.0337(8) 0.0324(11) -0.0171(7) -0.0045(9) 0.0020(7)
S8 0.0428(13) 0.0289(7) 0.0259(10) -0.0072(7) -0.0069(8) -0.0005(7)
S9 0.0463(14) 0.0269(7) 0.0366(11) -0.0127(7) -0.0084(9) 0.0029(7)
S10 0.0445(14) 0.0372(9) 0.0266(10) -0.0142(7) -0.0068(9) 0.0020(7)
S11 0.0389(13) 0.0289(7) 0.0375(12) -0.0147(7) -0.0026(9) -0.0002(6)
S12 0.0430(14) 0.0410(9) 0.0252(10) -0.0130(7) -0.0016(9) -0.0009(8)
S13 0.0434(13) 0.0335(8) 0.0308(11) -0.0143(7) -0.0046(9) -0.0012(7)
S14 0.0453(13) 0.0359(8) 0.0237(10) -0.0070(7) -0.0022(9) -0.0038(7)
S15 0.0410(13) 0.0320(8) 0.0333(11) -0.0145(7) 0.0003(9) -0.0006(7)
S16 0.0422(13) 0.0385(9) 0.0243(10) -0.0039(7) -0.0072(9) 0.0006(7)
N1 0.18(2) 0.091(10) 0.097(13) -0.023(9) -0.019(13) 0.000(10)
N2 0.082(12) 0.098(9) 0.108(12) -0.028(8) -0.030(9) 0.002(7)
C1 0.040(5) 0.030(3) 0.029(4) -0.012(3) -0.004(3) 0.009(3)
C2 0.055(7) 0.049(4) 0.038(5) -0.027(4) 0.000(5) 0.003(4)
C3 0.043(5) 0.026(3) 0.031(4) -0.010(3) -0.010(4) 0.008(3)
C4 0.068(7) 0.026(3) 0.037(5) -0.002(3) -0.013(5) 0.007(3)
C5 0.047(6) 0.033(3) 0.026(4) -0.012(3) -0.005(4) -0.007(3)
C6 0.077(8) 0.041(4) 0.027(4) -0.016(3) 0.006(5) -0.005(4)
C7 0.041(5) 0.027(3) 0.031(4) -0.008(3) -0.003(3) 0.001(3)
C8 0.054(6) 0.030(3) 0.033(5) 0.004(3) -0.003(4) -0.004(3)
C9 0.041(5) 0.029(3) 0.028(4) -0.009(3) -0.002(3) -0.003(3)
C10 0.045(6) 0.029(3) 0.063(7) -0.022(4) -0.004(5) 0.004(3)
C11 0.048(6) 0.030(3) 0.028(4) -0.013(3) -0.001(4) 0.002(3)
C12 0.063(7) 0.047(4) 0.027(5) -0.010(4) -0.003(4) -0.002(4)
C13 0.051(6) 0.027(3) 0.032(4) -0.012(3) 0.003(4) -0.001(3)
C14 0.071(8) 0.030(4) 0.059(7) -0.026(4) 0.007(6) -0.002(4)
C15 0.045(6) 0.034(3) 0.034(5) -0.011(3) -0.001(4) 0.003(3)
C16 0.069(9) 0.084(7) 0.020(4) -0.002(5) 0.000(5) 0.006(6)
C17 0.072(9) 0.041(5) 0.095(10) -0.030(5) 0.012(8) -0.010(5)
C18 0.067(10) 0.045(5) 0.139(15) -0.039(7) 0.019(9) -0.024(5)
C19 0.072(11) 0.067(7) 0.108(13) -0.041(8) 0.004(10) -0.011(6)
C20 0.036(9) 0.101(10) 0.112(14) -0.025(10) 0.011(8) -0.001(6)
C21 0.088(13) 0.061(7) 0.133(17) -0.031(9) 0.035(12) -0.015(7)
C22 0.103(13) 0.042(6) 0.122(15) -0.035(7) 0.007(11) -0.010(6)
C23 0.075(11) 0.055(7) 0.117(15) -0.035(8) 0.007(10) 0.004(6)
C24 0.031(6) 0.064(6) 0.059(7) 0.002(5) 0.000(5) 0.003(4)
C25 0.073(9) 0.052(5) 0.066(9) 0.012(6) 0.003(7) -0.015(5)
C26 0.040(8) 0.072(7) 0.073(9) -0.014(6) 0.009(6) -0.004(5)
C27 0.063(11) 0.098(9) 0.073(10) -0.047(8) 0.021(8) 0.012(7)
C28 0.101(13) 0.073(8) 0.049(8) -0.011(6) -0.009(8) 0.019(7)
C29 0.060(9) 0.054(6) 0.069(9) 0.007(6) 0.008(7) 0.025(5)
C30 0.058(10) 0.071(7) 0.079(11) -0.014(7) -0.013(8) -0.007(6)

loop_
_atom_type_symbol
_atom_type_description
_atom_type_scat_dispersion_real
_atom_type_scat_dispersion_imag
_atom_type_scat_source
C C 0.0004 0.0010 http://www.iamp.tohoku.ac.jp/database/scm/AXS/index.html
H H 0.0000 0.0000 http://www.iamp.tohoku.ac.jp/database/scm/AXS/index.html
Cl Cl 0.0846 0.1000 http://www.iamp.tohoku.ac.jp/database/scm/AXS/index.html
N N 0.0010 0.0020 http://www.iamp.tohoku.ac.jp/database/scm/AXS/index.html
O O 0.0029 0.0036 http://www.iamp.tohoku.ac.jp/database/scm/AXS/index.html
Pt Pt -1.3269 5.7778 http://www.iamp.tohoku.ac.jp/database/scm/AXS/index.html
S S 0.0697 0.0776 http://www.iamp.tohoku.ac.jp/database/scm/AXS/index.html

loop_
_geom_angle_atom_site_label_1
_geom_angle_atom_site_label_2
_geom_angle_atom_site_label_3
_geom_angle
_geom_angle_site_symmetry_3
S1 Pt1 S3 175.98(9) .
S1 Pt1 S4 89.93(8) .
S3 Pt1 S4 89.09(8) .
S1 Pt1 S2 89.39(8) .
S3 Pt1 S2 91.38(8) .
S4 Pt1 S2 176.86(8) .
S1 Pt1 Pt2 92.49(6) .
S3 Pt1 Pt2 91.44(6) .
S4 Pt1 Pt2 92.06(6) .
S2 Pt1 Pt2 91.03(6) .
S1 Pt1 Pt4 86.97(6) 1_455
S3 Pt1 Pt4 89.14(6) 1_455
S4 Pt1 Pt4 90.73(6) 1_455
S2 Pt1 Pt4 86.17(6) 1_455
Pt2 Pt1 Pt4 177.153(12) 1_455
S5 Pt2 S6 89.76(8) .
S5 Pt2 S8 90.00(7) .
S6 Pt2 S8 176.36(8) .
S5 Pt2 S7 176.69(8) .
S6 Pt2 S7 90.07(8) .
S8 Pt2 S7 89.96(7) .
S5 Pt2 Pt1 90.93(6) .
S6 Pt2 Pt1 92.11(6) .
S8 Pt2 Pt1 91.52(6) .
S7 Pt2 Pt1 92.38(6) .
S5 Pt2 Pt3 87.26(6) .
S6 Pt2 Pt3 85.48(6) .
S8 Pt2 Pt3 90.88(6) .
S7 Pt2 Pt3 89.44(6) .
Pt1 Pt2 Pt3 176.986(11) .
S12 Pt3 S11 89.96(8) .
S12 Pt3 S10 176.56(9) .
S11 Pt3 S10 91.07(8) .
S12 Pt3 S9 89.59(8) .
S11 Pt3 S9 176.61(8) .
S10 Pt3 S9 89.19(8) .
S12 Pt3 Pt4 92.07(6) .
S11 Pt3 Pt4 90.86(6) .
S10 Pt3 Pt4 91.20(6) .
S9 Pt3 Pt4 92.52(6) .
S12 Pt3 Pt2 87.64(6) .
S11 Pt3 Pt2 84.28(6) .
S10 Pt3 Pt2 89.20(6) .
S9 Pt3 Pt2 92.34(6) .
Pt4 Pt3 Pt2 175.125(12) .
S14 Pt4 S15 89.98(8) .
S14 Pt4 S16 176.16(8) .
S15 Pt4 S16 90.32(8) .
S14 Pt4 S13 89.04(8) .
S15 Pt4 S13 176.56(8) .
S16 Pt4 S13 90.44(8) .
S14 Pt4 Pt3 92.46(6) .
S15 Pt4 Pt3 92.10(6) .
S16 Pt4 Pt3 91.35(6) .
S13 Pt4 Pt3 91.23(6) .
S14 Pt4 Pt1 88.50(6) 1_655
S15 Pt4 Pt1 87.34(6) 1_655
S16 Pt4 Pt1 87.69(6) 1_655
S13 Pt4 Pt1 89.34(6) 1_655
Pt3 Pt4 Pt1 178.881(12) 1_655
O4 Cl1 O1 109.8 .
O4 Cl1 O2 109.8 .
O1 Cl1 O2 108.2 .
O4 Cl1 O3 109.8 .
O1 Cl1 O3 109.7 .
O2 Cl1 O3 109.7 .
C1 S1 Pt1 108.7(3) .
C3 S2 Pt1 110.0(3) .
C5 S3 Pt1 110.2(3) .
C7 S4 Pt1 109.2(2) .
C1 S5 Pt2 110.6(3) .
C3 S6 Pt2 109.1(3) .
C5 S7 Pt2 109.9(3) .
C7 S8 Pt2 109.5(3) .
C9 S9 Pt3 108.9(3) .
C11 S10 Pt3 109.7(3) .
C13 S11 Pt3 110.5(3) .
C15 S12 Pt3 108.8(4) .
C9 S13 Pt4 109.7(3) .
C11 S14 Pt4 109.1(3) .
C13 S15 Pt4 109.2(3) .
C15 S16 Pt4 109.4(3) .
C2 C1 S5 116.2(7) .
C2 C1 S1 115.4(7) .
S5 C1 S1 128.4(6) .
C1 C2 H2A 109.5 .
C1 C2 H2B 109.5 .
H2A C2 H2B 109.5 .
C1 C2 H2C 109.5 .
H2A C2 H2C 109.5 .
H2B C2 H2C 109.5 .
C4 C3 S2 116.1(6) .
C4 C3 S6 115.2(7) .
S2 C3 S6 128.7(4) .
C3 C4 H4A 109.5 .
C3 C4 H4B 109.5 .
H4A C4 H4B 109.5 .
C3 C4 H4C 109.5 .
H4A C4 H4C 109.5 .
H4B C4 H4C 109.5 .
C6 C5 S7 116.6(8) .
C6 C5 S3 115.5(7) .
S7 C5 S3 127.9(6) .
C5 C6 H6A 109.5 .
C5 C6 H6B 109.5 .
H6A C6 H6B 109.5 .
C5 C6 H6C 109.5 .
H6A C6 H6C 109.5 .
H6B C6 H6C 109.5 .
C8 C7 S4 116.2(6) .
C8 C7 S8 114.8(6) .
S4 C7 S8 129.0(4) .
C7 C8 H8A 109.5 .
C7 C8 H8B 109.5 .
H8A C8 H8B 109.5 .
C7 C8 H8C 109.5 .
H8A C8 H8C 109.5 .
H8B C8 H8C 109.5 .
C10 C9 S13 114.5(7) .
C10 C9 S9 116.2(7) .
S13 C9 S9 129.3(5) .
C9 C10 H10A 109.5 .
C9 C10 H10B 109.5 .
H10A C10 H10B 109.5 .
C9 C10 H10C 109.5 .
H10A C10 H10C 109.5 .
H10B C10 H10C 109.5 .
C12 C11 S14 115.4(7) .
C12 C11 S10 115.5(7) .
S14 C11 S10 129.1(5) .
C11 C12 H12A 109.5 .
C11 C12 H12B 109.5 .
H12A C12 H12B 109.5 .
C11 C12 H12C 109.5 .
H12A C12 H12C 109.5 .
H12B C12 H12C 109.5 .
C14 C13 S11 115.6(7) .
C14 C13 S15 116.2(7) .
S11 C13 S15 128.2(5) .
C13 C14 H14A 109.5 .
C13 C14 H14B 109.5 .
H14A C14 H14B 109.5 .
C13 C14 H14C 109.5 .
H14A C14 H14C 109.5 .
H14B C14 H14C 109.5 .
C16 C15 S16 115.9(7) .
C16 C15 S12 114.6(8) .
S16 C15 S12 129.5(6) .
C15 C16 H16A 109.5 .
C15 C16 H16B 109.5 .
H16A C16 H16B 109.5 .
C15 C16 H16C 109.5 .
H16A C16 H16C 109.5 .
H16B C16 H16C 109.5 .
C22 C17 C18 117.5(16) .
C22 C17 C23 121.7(13) .
C18 C17 C23 120.8(12) .
C19 C18 C17 120.8(13) .
C19 C18 H18A 119.6 .
C17 C18 H18A 119.6 .
C18 C19 C20 121.1(15) .
C18 C19 H19A 119.5 .
C20 C19 H19A 119.5 .
C19 C20 C21 117.0(18) .
C19 C20 H20A 121.5 .
C21 C20 H20A 121.5 .
C22 C21 C20 122.1(15) .
C22 C21 H21A 119.0 .
C20 C21 H21A 119.0 .
C21 C22 C17 121.5(16) .
C21 C22 H22A 119.3 .
C17 C22 H22A 119.3 .
N1 C23 C17 177(2) .
C29 C24 C30 120.6(12) .
C29 C24 C25 117.5(15) .
C30 C24 C25 121.8(11) .
C26 C25 C24 121.6(11) .
C26 C25 H25A 119.2 .
C24 C25 H25A 119.2 .
C25 C26 C27 121.8(13) .
C25 C26 H26A 119.1 .
C27 C26 H26A 119.1 .
C26 C27 C28 116.5(16) .
C26 C27 H27A 121.7 .
C28 C27 H27A 121.7 .
C29 C28 C27 121.9(12) .
C29 C28 H28A 119.0 .
C27 C28 H28A 119.0 .
C28 C29 C24 120.6(13) .
C28 C29 H29A 119.7 .
C24 C29 H29A 119.7 .
N2 C30 C24 178.1(18) .
C32 C31 C36 120.0 .
C32 C31 C37 119.7 .
C36 C31 C37 120.3 .
N3 C37 C31 180.0 .
C33 C32 C31 120.0 .
C33 C32 H32A 120.0 .
C31 C32 H32A 120.0 .
C32 C33 C34 120.0 .
C32 C33 H33A 120.0 .
C34 C33 H33A 120.0 .
C33 C34 C35 120.0 .
C33 C34 H34A 120.0 .
C35 C34 H34A 120.0 .
C36 C35 C34 120.0 .
C36 C35 H35A 120.0 .
C34 C35 H35A 120.0 .
C35 C36 C31 120.0 .
C35 C36 H36A 120.0 .
C31 C36 H36A 120.0 .

loop_
_geom_bond_atom_site_label_1
_geom_bond_atom_site_label_2
_geom_bond_distance
_geom_bond_site_symmetry_2
Pt1 S1 2.320(3) .
Pt1 S3 2.320(2) .
Pt1 S4 2.3222(17) .
Pt1 S2 2.3281(17) .
Pt1 Pt2 2.7155(5) .
Pt1 Pt4 3.0771(5) 1_455
Pt2 S5 2.323(2) .
Pt2 S6 2.3232(17) .
Pt2 S8 2.3237(17) .
Pt2 S7 2.324(2) .
Pt2 Pt3 3.1122(5) .
Pt3 S12 2.322(2) .
Pt3 S11 2.3236(18) .
Pt3 S10 2.326(2) .
Pt3 S9 2.3302(18) .
Pt3 Pt4 2.7175(5) .
Pt4 S14 2.321(2) .
Pt4 S15 2.327(2) .
Pt4 S16 2.328(2) .
Pt4 S13 2.332(2) .
Pt4 Pt1 3.0771(5) 1_655
Cl1 O4 1.359(9) .
Cl1 O1 1.359(9) .
Cl1 O2 1.359(9) .
Cl1 O3 1.359(9) .
S1 C1 1.683(9) .
S2 C3 1.666(9) .
S3 C5 1.694(10) .
S4 C7 1.669(9) .
S5 C1 1.672(9) .
S6 C3 1.680(9) .
S7 C5 1.674(9) .
S8 C7 1.685(9) .
S9 C9 1.676(9) .
S10 C11 1.677(9) .
S11 C13 1.674(10) .
S12 C15 1.678(10) .
S13 C9 1.674(9) .
S14 C11 1.673(10) .
S15 C13 1.674(9) .
S16 C15 1.666(10) .
N1 C23 1.13(2) .
N2 C30 1.13(2) .
C1 C2 1.518(13) .
C2 H2A 0.9700 .
C2 H2B 0.9700 .
C2 H2C 0.9700 .
C3 C4 1.533(9) .
C4 H4A 0.9700 .
C4 H4B 0.9700 .
C4 H4C 0.9700 .
C5 C6 1.484(13) .
C6 H6A 0.9700 .
C6 H6B 0.9700 .
C6 H6C 0.9700 .
C7 C8 1.509(9) .
C8 H8A 0.9700 .
C8 H8B 0.9700 .
C8 H8C 0.9700 .
C9 C10 1.519(11) .
C10 H10A 0.9700 .
C10 H10B 0.9700 .
C10 H10C 0.9700 .
C11 C12 1.515(12) .
C12 H12A 0.9700 .
C12 H12B 0.9700 .
C12 H12C 0.9700 .
C13 C14 1.517(11) .
C14 H14A 0.9700 .
C14 H14B 0.9700 .
C14 H14C 0.9700 .
C15 C16 1.532(13) .
C16 H16A 0.9700 .
C16 H16B 0.9700 .
C16 H16C 0.9700 .
C17 C22 1.369(15) .
C17 C18 1.42(2) .
C17 C23 1.46(3) .
C18 C19 1.35(2) .
C18 H18A 0.9400 .
C19 C20 1.388(18) .
C19 H19A 0.9400 .
C20 C21 1.40(3) .
C20 H20A 0.9400 .
C21 C22 1.34(3) .
C21 H21A 0.9400 .
C22 H22A 0.9400 .
C24 C29 1.386(16) .
C24 C30 1.39(2) .
C24 C25 1.430(16) .
C25 C26 1.34(2) .
C25 H25A 0.9400 .
C26 C27 1.386(19) .
C26 H26A 0.9400 .
C27 C28 1.44(2) .
C27 H27A 0.9400 .
C28 C29 1.35(2) .
C28 H28A 0.9400 .
C29 H29A 0.9400 .
C31 C32 1.3900 .
C31 C36 1.3900 .
C31 C37 1.4621 .
C37 N3 1.1600 .
C32 C33 1.3900 .
C32 H32A 0.9400 .
C33 C34 1.3900 .
C33 H33A 0.9400 .
C34 C35 1.3900 .
C34 H34A 0.9400 .
C35 C36 1.3900 .
C35 H35A 0.9400 .
C36 H36A 0.9400 .

loop_
_geom_torsion_atom_site_label_1
_geom_torsion_atom_site_label_2
_geom_torsion_atom_site_label_3
_geom_torsion_atom_site_label_4
_geom_torsion
_geom_torsion_site_symmetry_1
S1 Pt1 Pt2 S5 -24.61(7) .
S3 Pt1 Pt2 S5 156.22(7) .
S4 Pt1 Pt2 S5 -114.63(8) .
S2 Pt1 Pt2 S5 64.82(8) .
S1 Pt1 Pt2 S6 -114.41(8) .
S3 Pt1 Pt2 S6 66.43(8) .
S4 Pt1 Pt2 S6 155.57(9) .
S2 Pt1 Pt2 S6 -24.97(9) .
S1 Pt1 Pt2 S8 65.41(7) .
S3 Pt1 Pt2 S8 -113.75(7) .
S4 Pt1 Pt2 S8 -24.61(9) .
S2 Pt1 Pt2 S8 154.85(9) .
S1 Pt1 Pt2 S7 155.43(7) .
S3 Pt1 Pt2 S7 -23.73(7) .
S4 Pt1 Pt2 S7 65.42(8) .
S2 Pt1 Pt2 S7 -115.13(8) .
S5 Pt2 Pt3 S12 45.37(7) .
S6 Pt2 Pt3 S12 135.35(8) .
S8 Pt2 Pt3 S12 -44.59(8) .
S7 Pt2 Pt3 S12 -134.54(7) .
S5 Pt2 Pt3 S11 135.56(8) .
S6 Pt2 Pt3 S11 -134.46(8) .
S8 Pt2 Pt3 S11 45.60(8) .
S7 Pt2 Pt3 S11 -44.34(8) .
S5 Pt2 Pt3 S10 -133.27(7) .
S6 Pt2 Pt3 S10 -43.30(8) .
S8 Pt2 Pt3 S10 136.76(8) .
S7 Pt2 Pt3 S10 46.82(7) .
S5 Pt2 Pt3 S9 -44.12(8) .
S6 Pt2 Pt3 S9 45.86(8) .
S8 Pt2 Pt3 S9 -134.08(8) .
S7 Pt2 Pt3 S9 135.97(8) .
S12 Pt3 Pt4 S14 -154.89(8) .
S11 Pt3 Pt4 S14 115.13(8) .
S10 Pt3 Pt4 S14 24.03(8) .
S9 Pt3 Pt4 S14 -65.21(8) .
S12 Pt3 Pt4 S15 115.04(7) .
S11 Pt3 Pt4 S15 25.06(8) .
S10 Pt3 Pt4 S15 -66.04(7) .
S9 Pt3 Pt4 S15 -155.28(8) .
S12 Pt3 Pt4 S16 24.68(8) .
S11 Pt3 Pt4 S16 -65.31(8) .
S10 Pt3 Pt4 S16 -156.40(8) .
S9 Pt3 Pt4 S16 114.35(9) .
S12 Pt3 Pt4 S13 -65.80(7) .
S11 Pt3 Pt4 S13 -155.78(8) .
S10 Pt3 Pt4 S13 113.12(7) .
S9 Pt3 Pt4 S13 23.88(8) .
S4 Pt1 S1 C1 117.2(3) .
S2 Pt1 S1 C1 -65.9(3) .
Pt2 Pt1 S1 C1 25.1(3) .
Pt4 Pt1 S1 C1 -152.1(3) 1_455
S1 Pt1 S2 C3 117.0(4) .
S3 Pt1 S2 C3 -66.9(4) .
Pt2 Pt1 S2 C3 24.6(4) .
Pt4 Pt1 S2 C3 -156.0(4) 1_455
S4 Pt1 S3 C5 -67.9(3) .
S2 Pt1 S3 C5 115.2(3) .
Pt2 Pt1 S3 C5 24.1(3) .
Pt4 Pt1 S3 C5 -158.7(3) 1_455
S1 Pt1 S4 C7 -68.4(4) .
S3 Pt1 S4 C7 115.5(4) .
Pt2 Pt1 S4 C7 24.1(4) .
Pt4 Pt1 S4 C7 -155.4(4) 1_455
S6 Pt2 S5 C1 114.7(3) .
S8 Pt2 S5 C1 -68.9(3) .
Pt1 Pt2 S5 C1 22.6(3) .
Pt3 Pt2 S5 C1 -159.8(3) .
S5 Pt2 S6 C3 -67.0(3) .
S7 Pt2 S6 C3 116.3(3) .
Pt1 Pt2 S6 C3 23.9(3) .
Pt3 Pt2 S6 C3 -154.2(3) .
S6 Pt2 S7 C5 -70.2(3) .
S8 Pt2 S7 C5 113.5(3) .
Pt1 Pt2 S7 C5 22.0(3) .
Pt3 Pt2 S7 C5 -155.6(3) .
S5 Pt2 S8 C7 114.4(4) .
S7 Pt2 S8 C7 -68.9(4) .
Pt1 Pt2 S8 C7 23.4(3) .
Pt3 Pt2 S8 C7 -158.4(3) .
S12 Pt3 S9 C9 69.7(3) .
S10 Pt3 S9 C9 -113.5(3) .
Pt4 Pt3 S9 C9 -22.4(3) .
Pt2 Pt3 S9 C9 157.3(3) .
S11 Pt3 S10 C11 -114.9(3) .
S9 Pt3 S10 C11 68.5(3) .
Pt4 Pt3 S10 C11 -24.0(3) .
Pt2 Pt3 S10 C11 160.8(3) .
S12 Pt3 S11 C13 -116.4(4) .
S10 Pt3 S11 C13 66.9(4) .
Pt4 Pt3 S11 C13 -24.3(4) .
Pt2 Pt3 S11 C13 156.0(4) .
S11 Pt3 S12 C15 67.1(3) .
S9 Pt3 S12 C15 -116.2(3) .
Pt4 Pt3 S12 C15 -23.7(3) .
Pt2 Pt3 S12 C15 151.4(3) .
S14 Pt4 S13 C9 68.6(3) .
S16 Pt4 S13 C9 -115.2(3) .
Pt3 Pt4 S13 C9 -23.8(3) .
Pt1 Pt4 S13 C9 157.1(3) 1_655
S15 Pt4 S14 C11 69.7(3) .
S13 Pt4 S14 C11 -113.6(3) .
Pt3 Pt4 S14 C11 -22.4(3) .
Pt1 Pt4 S14 C11 157.0(3) 1_655
S14 Pt4 S15 C13 -117.0(3) .
S16 Pt4 S15 C13 66.8(3) .
Pt3 Pt4 S15 C13 -24.5(3) .
Pt1 Pt4 S15 C13 154.5(3) 1_655
S15 Pt4 S16 C15 -116.0(4) .
S13 Pt4 S16 C15 67.3(4) .
Pt3 Pt4 S16 C15 -23.9(4) .
Pt1 Pt4 S16 C15 156.7(4) 1_655
Pt2 S5 C1 C2 173.0(5) .
Pt2 S5 C1 S1 -8.9(6) .
Pt1 S1 C1 C2 163.5(5) .
Pt1 S1 C1 S5 -14.5(6) .
Pt1 S2 C3 C4 168.7(6) .
Pt1 S2 C3 S6 -12.7(8) .
Pt2 S6 C3 C4 167.4(6) .
Pt2 S6 C3 S2 -11.2(8) .
Pt2 S7 C5 C6 171.5(5) .
Pt2 S7 C5 S3 -8.8(6) .
Pt1 S3 C5 C6 165.9(5) .
Pt1 S3 C5 S7 -13.9(6) .
Pt1 S4 C7 C8 167.2(6) .
Pt1 S4 C7 S8 -12.3(8) .
Pt2 S8 C7 C8 169.4(6) .
Pt2 S8 C7 S4 -11.0(8) .
Pt4 S13 C9 C10 -168.6(6) .
Pt4 S13 C9 S9 13.2(7) .
Pt3 S9 C9 C10 -168.6(6) .
Pt3 S9 C9 S13 9.5(7) .
Pt4 S14 C11 C12 -170.5(6) .
Pt4 S14 C11 S10 9.4(7) .
Pt3 S10 C11 C12 -166.6(6) .
Pt3 S10 C11 S14 13.4(7) .
Pt3 S11 C13 C14 -166.3(7) .
Pt3 S11 C13 S15 11.8(8) .
Pt4 S15 C13 C14 -169.7(7) .
Pt4 S15 C13 S11 12.2(8) .
Pt4 S16 C15 C16 -166.9(7) .
Pt4 S16 C15 S12 12.0(7) .
Pt3 S12 C15 C16 -169.6(7) .
Pt3 S12 C15 S16 11.5(7) .
C22 C17 C18 C19 1(2) .
C23 C17 C18 C19 -179.5(16) .
C17 C18 C19 C20 -2(2) .
C18 C19 C20 C21 1(2) .
C19 C20 C21 C22 2(3) .
C20 C21 C22 C17 -3(3) .
C18 C17 C22 C21 2(2) .
C23 C17 C22 C21 -178.0(17) .
C29 C24 C25 C26 1.1(19) .
C30 C24 C25 C26 -178.5(15) .
C24 C25 C26 C27 0(2) .
C25 C26 C27 C28 -1(2) .
C26 C27 C28 C29 0(2) .
C27 C28 C29 C24 1(2) .
C30 C24 C29 C28 177.6(15) .
C25 C24 C29 C28 -2(2) .
C36 C31 C32 C33 0.0 .
C37 C31 C32 C33 -179.5 .
C31 C32 C33 C34 0.0 .
C32 C33 C34 C35 0.0 .
C33 C34 C35 C36 0.0 .
C34 C35 C36 C31 0.0 .
C32 C31 C36 C35 0.0 .
C37 C31 C36 C35 179.5 .
